data_2226270
loop_
_publ_author_name
'Xiao, Jing-Mei'

_publ_section_title
;
 1-(2-Bromoethyl)-1,4-diazoniabicyclo[2.2.2]octane bromide dihydrogen
 phosphate--phosphoric acid (1/1)
;
_journal_coeditor_code RZ2443
_journal_issue 6
_journal_name_full 'Acta Crystallographica Section E'
_journal_page_first o1339
_journal_paper_doi 10.1107/S1600536810017071
_journal_volume 66
_journal_year 2010
_chemical_formula_iupac 'C8 H17 Br N2 2+, Br -, H2 P O4 -, H3 P O4'
_chemical_formula_moiety 'C8 H17 Br N2 2+, Br -, H2 O4 P -, H3 O4 P'
_chemical_formula_sum 'C8 H22 Br2 N2 O8 P2'
_chemical_formula_weight 496.02
_chemical_name_systematic
;
1-(2-Bromoethyl)-1,4-diazoniabicyclo[2.2.2]octane bromide dihydrogen
phosphate--phosphoric acid (1/1)
;
_space_group_IT_number 14
_symmetry_cell_setting monoclinic
_symmetry_space_group_name_Hall '-P 2ybc'
_symmetry_space_group_name_H-M 'P 1 21/c 1'
_atom_sites_solution_hydrogens geom
_atom_sites_solution_primary direct
_atom_sites_solution_secondary difmap
_audit_creation_method SHELXL-97
_cell_angle_alpha 90.00
_cell_angle_beta 92.00(3)
_cell_angle_gamma 90.00
_cell_formula_units_Z 4
_cell_length_a 12.963(3)
_cell_length_b 7.5959(15)
_cell_length_c 17.721(4)
_cell_measurement_reflns_used 7671
_cell_measurement_temperature 293(2)
_cell_measurement_theta_max 27.480
_cell_measurement_theta_min 3.375
_cell_volume 1743.8(7)
_computing_cell_refinement 'CrystalClear (Rigaku, 2005)'
_computing_data_collection 'CrystalClear (Rigaku, 2005)'
_computing_data_reduction 'CrystalClear (Rigaku, 2005)'
_computing_molecular_graphics 'SHELXTL (Sheldrick, 2008)'
_computing_publication_material 'SHELXL97 (Sheldrick, 2008)'
_computing_structure_refinement 'SHELXL97 (Sheldrick, 2008)'
_computing_structure_solution 'SHELXS97 (Sheldrick, 2008)'
_diffrn_ambient_temperature 293(2)
_diffrn_measured_fraction_theta_full 0.999
_diffrn_measured_fraction_theta_max 0.999
_diffrn_measurement_device_type 'Rigaku Mercury2'
_diffrn_measurement_method CCD_Profile_fitting
_diffrn_radiation_monochromator graphite
_diffrn_radiation_source 'fine-focus sealed tube'
_diffrn_radiation_type MoK\a
_diffrn_radiation_wavelength 0.71073
_diffrn_reflns_av_R_equivalents 0.0716
_diffrn_reflns_av_sigmaI/netI 0.0567
_diffrn_reflns_limit_h_max 16
_diffrn_reflns_limit_h_min -16
_diffrn_reflns_limit_k_max 9
_diffrn_reflns_limit_k_min -9
_diffrn_reflns_limit_l_max 22
_diffrn_reflns_limit_l_min -23
_diffrn_reflns_number 17431
_diffrn_reflns_theta_full 27.48
_diffrn_reflns_theta_max 27.48
_diffrn_reflns_theta_min 3.11
_diffrn_standards_number 1814
_exptl_absorpt_coefficient_mu 4.868
_exptl_absorpt_correction_T_max 0.379
_exptl_absorpt_correction_T_min 0.240
_exptl_absorpt_correction_type multi-scan
_exptl_absorpt_process_details '(CrystalClear; Rigaku, 2005)'
_exptl_crystal_colour colourless
_exptl_crystal_density_diffrn 1.889
_exptl_crystal_density_method 'not measured'
_exptl_crystal_description prism
_exptl_crystal_F_000 992
_exptl_crystal_size_max 0.3
_exptl_crystal_size_mid 0.25
_exptl_crystal_size_min 0.2
_refine_diff_density_max 1.027
_refine_diff_density_min -1.295
_refine_ls_extinction_method none
_refine_ls_goodness_of_fit_ref 1.097
_refine_ls_hydrogen_treatment constr
_refine_ls_matrix_type full
_refine_ls_number_parameters 199
_refine_ls_number_reflns 3991
_refine_ls_number_restraints 0
_refine_ls_restrained_S_all 1.097
_refine_ls_R_factor_all 0.0786
_refine_ls_R_factor_gt 0.0573
_refine_ls_shift/su_max 0.000
_refine_ls_shift/su_mean 0.000
_refine_ls_structure_factor_coef Fsqd
_refine_ls_weighting_details 'calc w=1/[\s^2^(Fo^2^)+(0.0703P)^2^+1.8668P] where P=(Fo^2^+2Fc^2^)/3'
_refine_ls_weighting_scheme calc
_refine_ls_wR_factor_gt 0.1363
_refine_ls_wR_factor_ref 0.1472
_reflns_number_gt 3097
_reflns_number_total 3991
_reflns_threshold_expression I>2\s(I)
_cod_data_source_file rz2443.cif
_cod_data_source_block I
_cod_original_cell_volume 1743.9(7)
_cod_original_sg_symbol_H-M 'P 21/c'
_cod_database_code 2226270
_cod_database_fobs_code 2226270

loop_
_symmetry_equiv_pos_as_xyz
'x, y, z'
'-x, y+1/2, -z+1/2'
'-x, -y, -z'
'x, -y-1/2, z-1/2'

loop_
_atom_site_type_symbol
_atom_site_label
_atom_site_fract_x
_atom_site_fract_y
_atom_site_fract_z
_atom_site_U_iso_or_equiv
_atom_site_adp_type
_atom_site_calc_flag
_atom_site_refinement_flags
_atom_site_occupancy
_atom_site_disorder_assembly
_atom_site_disorder_group
C C1 0.8045(5) 0.7487(8) 0.5147(3) 0.0471(14) Uani d . 1 . .
H H1A 0.8221 0.6458 0.5450 0.057 Uiso calc R 1 . .
H H1B 0.8240 0.8527 0.5436 0.057 Uiso calc R 1 . .
C C2 0.8627(4) 0.7443(7) 0.4414(3) 0.0352(11) Uani d . 1 . .
H H2A 0.9045 0.8496 0.4374 0.042 Uiso calc R 1 . .
H H2B 0.9083 0.6431 0.4413 0.042 Uiso calc R 1 . .
C C3 0.6645(5) 0.9084(8) 0.4485(3) 0.0458(14) Uani d . 1 . .
H H3A 0.6851 1.0154 0.4748 0.055 Uiso calc R 1 . .
H H3B 0.5905 0.9126 0.4387 0.055 Uiso calc R 1 . .
C C4 0.7193(4) 0.8955(6) 0.3750(2) 0.0283(10) Uani d . 1 . .
H H4A 0.7610 0.9999 0.3681 0.034 Uiso calc R 1 . .
H H4B 0.6690 0.8887 0.3333 0.034 Uiso calc R 1 . .
C C5 0.6608(5) 0.5869(8) 0.4562(3) 0.0491(15) Uani d . 1 . .
H H5A 0.5875 0.5894 0.4434 0.059 Uiso calc R 1 . .
H H5B 0.6748 0.4858 0.4885 0.059 Uiso calc R 1 . .
C C6 0.7217(4) 0.5720(6) 0.3848(3) 0.0323(11) Uani d . 1 . .
H H6A 0.7654 0.4684 0.3877 0.039 Uiso calc R 1 . .
H H6B 0.6745 0.5591 0.3415 0.039 Uiso calc R 1 . .
C C7 0.8408(4) 0.7146(7) 0.3008(3) 0.0378(12) Uani d . 1 . .
H H7A 0.8807 0.6065 0.3019 0.045 Uiso calc R 1 . .
H H7B 0.7888 0.7047 0.2603 0.045 Uiso calc R 1 . .
C C8 0.9111(5) 0.8654(8) 0.2840(3) 0.0492(14) Uani d . 1 . .
H H8A 0.9638 0.8778 0.3238 0.059 Uiso calc R 1 . .
H H8B 0.8722 0.9743 0.2803 0.059 Uiso calc R 1 . .
N N1 0.6916(4) 0.7512(5) 0.4966(2) 0.0344(10) Uani d . 1 . .
H H1C 0.6570 0.7580 0.5404 0.041 Uiso calc R 1 . .
N N2 0.7874(3) 0.7339(5) 0.3752(2) 0.0262(8) Uani d . 1 . .
O O1 0.4055(3) 0.7844(4) 0.65616(19) 0.0342(8) Uani d . 1 . .
H H1D 0.3713 0.7503 0.6914 0.051 Uiso calc R 1 . .
O O2 0.5835(3) 0.8397(4) 0.6163(2) 0.0407(9) Uani d . 1 . .
O O3 0.5392(3) 0.5469(4) 0.6708(2) 0.0401(9) Uani d . 1 . .
O O4 0.5490(3) 0.8038(5) 0.7549(2) 0.0438(9) Uani d . 1 . .
H H4C 0.5100 0.8835 0.7667 0.066 Uiso calc R 1 . .
O O5 0.2784(3) 0.9370(5) 0.8525(3) 0.0589(11) Uani d . 1 . .
H H5C 0.3371 0.9707 0.8448 0.088 Uiso calc R 1 . .
O O6 0.2824(3) 0.6928(6) 0.7558(2) 0.0578(12) Uani d . 1 . .
O O7 0.3544(4) 0.6584(6) 0.8901(2) 0.0622(12) Uani d . 1 . .
H H7C 0.3639 0.5548 0.8794 0.093 Uiso calc R 1 . .
O O8 0.1613(4) 0.6852(7) 0.8600(2) 0.0734(15) Uani d . 1 . .
H H8D 0.1511 0.7297 0.9099 0.110 Uiso d R 1 . .
Br Br1 0.11078(4) 0.73719(7) 0.02823(3) 0.03808(18) Uani d . 1 . .
Br Br2 0.97424(5) 0.81384(9) 0.18848(3) 0.0491(2) Uani d . 1 . .
P P1 0.52097(10) 0.74245(15) 0.67295(7) 0.0260(3) Uani d . 1 . .
P P2 0.26999(11) 0.73716(17) 0.83560(8) 0.0336(3) Uani d . 1 . .

loop_
_atom_site_aniso_label
_atom_site_aniso_U_11
_atom_site_aniso_U_22
_atom_site_aniso_U_33
_atom_site_aniso_U_12
_atom_site_aniso_U_13
_atom_site_aniso_U_23
C1 0.053(4) 0.061(4) 0.027(3) -0.003(3) -0.015(2) 0.004(2)
C2 0.027(3) 0.037(3) 0.041(3) -0.001(2) -0.010(2) -0.003(2)
C3 0.054(3) 0.045(3) 0.039(3) 0.018(3) 0.011(3) 0.008(2)
C4 0.034(3) 0.025(2) 0.026(2) 0.0043(19) -0.0025(19) 0.0012(18)
C5 0.064(4) 0.044(3) 0.040(3) -0.024(3) 0.007(3) -0.005(3)
C6 0.038(3) 0.023(2) 0.035(3) -0.004(2) -0.008(2) -0.0012(19)
C7 0.040(3) 0.038(3) 0.035(3) 0.004(2) 0.004(2) -0.008(2)
C8 0.048(3) 0.060(4) 0.040(3) -0.005(3) 0.017(3) -0.013(3)
N1 0.045(3) 0.032(2) 0.026(2) -0.0003(18) 0.0029(19) 0.0015(16)
N2 0.027(2) 0.0226(18) 0.029(2) 0.0039(15) -0.0020(16) -0.0014(15)
O1 0.0329(19) 0.0411(19) 0.0284(17) 0.0070(15) -0.0029(15) 0.0076(15)
O2 0.052(2) 0.0301(18) 0.042(2) -0.0086(16) 0.0173(17) 0.0011(15)
O3 0.047(2) 0.0254(17) 0.048(2) 0.0046(15) 0.0133(17) 0.0055(15)
O4 0.041(2) 0.058(2) 0.0319(19) 0.0148(18) -0.0095(16) -0.0110(17)
O5 0.053(2) 0.040(2) 0.085(3) -0.0016(19) 0.014(2) -0.010(2)
O6 0.054(3) 0.088(3) 0.033(2) -0.016(2) 0.0131(19) -0.014(2)
O7 0.084(3) 0.047(2) 0.055(3) 0.016(2) -0.007(2) -0.005(2)
O8 0.063(3) 0.113(4) 0.045(2) -0.044(3) 0.020(2) -0.022(3)
Br1 0.0384(3) 0.0382(3) 0.0377(3) 0.0004(2) 0.0016(2) -0.0041(2)
Br2 0.0453(4) 0.0619(4) 0.0406(3) -0.0004(3) 0.0118(3) -0.0015(3)
P1 0.0294(6) 0.0237(6) 0.0251(6) 0.0022(5) 0.0035(5) 0.0006(4)
P2 0.0386(7) 0.0318(7) 0.0308(7) -0.0040(5) 0.0064(6) -0.0031(5)

loop_
_atom_type_symbol
_atom_type_description
_atom_type_scat_dispersion_real
_atom_type_scat_dispersion_imag
_atom_type_scat_source
C C 0.0033 0.0016 'International Tables Vol C Tables 4.2.6.8 and 6.1.1.4'
H H 0.0000 0.0000 'International Tables Vol C Tables 4.2.6.8 and 6.1.1.4'
N N 0.0061 0.0033 'International Tables Vol C Tables 4.2.6.8 and 6.1.1.4'
O O 0.0106 0.0060 'International Tables Vol C Tables 4.2.6.8 and 6.1.1.4'
P P 0.1023 0.0942 'International Tables Vol C Tables 4.2.6.8 and 6.1.1.4'
Br Br -0.2901 2.4595 'International Tables Vol C Tables 4.2.6.8 and 6.1.1.4'

loop_
_geom_angle_atom_site_label_1
_geom_angle_atom_site_label_2
_geom_angle_atom_site_label_3
_geom_angle_site_symmetry_1
_geom_angle_site_symmetry_3
_geom_angle
_geom_angle_publ_flag
N1 C1 C2 . . 109.1(4) ?
N1 C1 H1A . . 109.9 ?
C2 C1 H1A . . 109.9 ?
N1 C1 H1B . . 109.9 ?
C2 C1 H1B . . 109.9 ?
H1A C1 H1B . . 108.3 ?
N2 C2 C1 . . 109.9(4) ?
N2 C2 H2A . . 109.7 ?
C1 C2 H2A . . 109.7 ?
N2 C2 H2B . . 109.7 ?
C1 C2 H2B . . 109.7 ?
H2A C2 H2B . . 108.2 ?
N1 C3 C4 . . 109.3(4) ?
N1 C3 H3A . . 109.8 ?
C4 C3 H3A . . 109.8 ?
N1 C3 H3B . . 109.8 ?
C4 C3 H3B . . 109.8 ?
H3A C3 H3B . . 108.3 ?
C3 C4 N2 . . 110.1(4) ?
C3 C4 H4A . . 109.6 ?
N2 C4 H4A . . 109.6 ?
C3 C4 H4B . . 109.6 ?
N2 C4 H4B . . 109.6 ?
H4A C4 H4B . . 108.2 ?
N1 C5 C6 . . 109.0(4) ?
N1 C5 H5A . . 109.9 ?
C6 C5 H5A . . 109.9 ?
N1 C5 H5B . . 109.9 ?
C6 C5 H5B . . 109.9 ?
H5A C5 H5B . . 108.3 ?
N2 C6 C5 . . 110.2(4) ?
N2 C6 H6A . . 109.6 ?
C5 C6 H6A . . 109.6 ?
N2 C6 H6B . . 109.6 ?
C5 C6 H6B . . 109.6 ?
H6A C6 H6B . . 108.1 ?
C8 C7 N2 . . 113.5(4) ?
C8 C7 H7A . . 108.9 ?
N2 C7 H7A . . 108.9 ?
C8 C7 H7B . . 108.9 ?
N2 C7 H7B . . 108.9 ?
H7A C7 H7B . . 107.7 ?
C7 C8 Br2 . . 107.2(4) ?
C7 C8 H8A . . 110.3 ?
Br2 C8 H8A . . 110.3 ?
C7 C8 H8B . . 110.3 ?
Br2 C8 H8B . . 110.3 ?
H8A C8 H8B . . 108.5 ?
C5 N1 C1 . . 109.8(4) ?
C5 N1 C3 . . 110.0(4) ?
C1 N1 C3 . . 110.0(4) ?
C5 N1 H1C . . 109.0 ?
C1 N1 H1C . . 109.0 ?
C3 N1 H1C . . 109.0 ?
C2 N2 C6 . . 108.0(4) ?
C2 N2 C4 . . 108.8(3) ?
C6 N2 C4 . . 109.3(4) ?
C2 N2 C7 . . 112.3(4) ?
C6 N2 C7 . . 107.2(4) ?
C4 N2 C7 . . 111.1(4) ?
P1 O1 H1D . . 109.5 ?
P1 O4 H4C . . 109.5 ?
P2 O5 H5C . . 109.5 ?
P2 O7 H7C . . 109.5 ?
P2 O8 H8D . . 109.0 ?
O3 P1 O2 . . 112.23(19) ?
O3 P1 O1 . . 110.5(2) ?
O2 P1 O1 . . 108.1(2) ?
O3 P1 O4 . . 106.7(2) ?
O2 P1 O4 . . 111.2(2) ?
O1 P1 O4 . . 108.1(2) ?
O6 P2 O8 . . 110.1(3) ?
O6 P2 O5 . . 113.7(3) ?
O8 P2 O5 . . 104.8(3) ?
O6 P2 O7 . . 114.4(3) ?
O8 P2 O7 . . 111.0(3) ?
O5 P2 O7 . . 102.3(2) ?

loop_
_geom_bond_atom_site_label_1
_geom_bond_atom_site_label_2
_geom_bond_site_symmetry_2
_geom_bond_distance
_geom_bond_publ_flag
C1 N1 . 1.488(7) ?
C1 C2 . 1.526(8) ?
C1 H1A . 0.9700 ?
C1 H1B . 0.9700 ?
C2 N2 . 1.501(6) ?
C2 H2A . 0.9700 ?
C2 H2B . 0.9700 ?
C3 N1 . 1.501(6) ?
C3 C4 . 1.510(7) ?
C3 H3A . 0.9700 ?
C3 H3B . 0.9700 ?
C4 N2 . 1.511(6) ?
C4 H4A . 0.9700 ?
C4 H4B . 0.9700 ?
C5 N1 . 1.486(6) ?
C5 C6 . 1.519(7) ?
C5 H5A . 0.9700 ?
C5 H5B . 0.9700 ?
C6 N2 . 1.509(6) ?
C6 H6A . 0.9700 ?
C6 H6B . 0.9700 ?
C7 C8 . 1.500(8) ?
C7 N2 . 1.517(6) ?
C7 H7A . 0.9700 ?
C7 H7B . 0.9700 ?
C8 Br2 . 1.945(5) ?
C8 H8A . 0.9700 ?
C8 H8B . 0.9700 ?
N1 H1C . 0.9100 ?
O1 P1 . 1.549(4) ?
O1 H1D . 0.8200 ?
O2 P1 . 1.507(3) ?
O3 P1 . 1.505(3) ?
O4 P1 . 1.556(4) ?
O4 H4C . 0.8200 ?
O5 P2 . 1.550(4) ?
O5 H5C . 0.8200 ?
O6 P2 . 1.468(4) ?
O7 P2 . 1.554(4) ?
O7 H7C . 0.8200 ?
O8 P2 . 1.539(4) ?
O8 H8D . 0.9600 ?

loop_
_geom_hbond_atom_site_label_D
_geom_hbond_atom_site_label_H
_geom_hbond_atom_site_label_A
_geom_hbond_site_symmetry_A
_geom_hbond_distance_DH
_geom_hbond_distance_HA
_geom_hbond_distance_DA
_geom_hbond_angle_DHA
N1 H1C O2 . 0.91 1.79 2.667(6) 162.2
O1 H1D O6 . 0.82 1.71 2.519(5) 170.2
O4 H4C O3 2_656 0.82 1.80 2.560(5) 154.5
O5 H5C O3 2_656 0.82 1.73 2.555(5) 178.7
O7 H7C O2 2_646 0.82 1.77 2.555(5) 159.4
O8 H8D Br1 1_556 0.96 2.18 3.100(4) 160

loop_
_geom_torsion_atom_site_label_1
_geom_torsion_atom_site_label_2
_geom_torsion_atom_site_label_3
_geom_torsion_atom_site_label_4
_geom_torsion_site_symmetry_1
_geom_torsion_site_symmetry_2
_geom_torsion_site_symmetry_3
_geom_torsion_site_symmetry_4
_geom_torsion
_geom_torsion_publ_flag
N1 C1 C2 N2 . . . . -3.1(6) ?
N1 C3 C4 N2 . . . . -2.8(6) ?
N1 C5 C6 N2 . . . . -4.0(6) ?
N2 C7 C8 Br2 . . . . 178.6(3) ?
C6 C5 N1 C1 . . . . -58.3(6) ?
C6 C5 N1 C3 . . . . 62.8(6) ?
C2 C1 N1 C5 . . . . 62.7(5) ?
C2 C1 N1 C3 . . . . -58.4(5) ?
C4 C3 N1 C5 . . . . -59.0(6) ?
C4 C3 N1 C1 . . . . 62.0(6) ?
C1 C2 N2 C6 . . . . -57.5(5) ?
C1 C2 N2 C4 . . . . 61.1(5) ?
C1 C2 N2 C7 . . . . -175.5(4) ?
C5 C6 N2 C2 . . . . 62.0(5) ?
C5 C6 N2 C4 . . . . -56.2(5) ?
C5 C6 N2 C7 . . . . -176.8(4) ?
C3 C4 N2 C2 . . . . -57.6(5) ?
C3 C4 N2 C6 . . . . 60.1(5) ?
C3 C4 N2 C7 . . . . 178.2(4) ?
C8 C7 N2 C2 . . . . -60.4(6) ?
C8 C7 N2 C6 . . . . -178.9(4) ?
C8 C7 N2 C4 . . . . 61.8(6) ?
